data_7107895
loop_
_publ_author_name
'Bern\'a, Jose'
'Alajar\'in, Mateo'
'Mart\'inez-Esp\'in, Juan S.'
'Buriol, Lilian'
'Martins, Marcos A. P.'
'Orenes, Ra\'ul-\'Angel'

_publ_section_title
;
 Dampened circumrotation by CH&#x22EF;\p interactions in hydrogen bonded
 [2]rotaxanes
;
_journal_coden_ASTM CHCOFS
_journal_issue 45
_journal_name_full
;
 Chemical Communications (Cambridge, United Kingdom)
;
_journal_page_first 5677
_journal_page_last 5679
_journal_paper_doi 10.1039/c2cc32092d
_journal_volume 48
_journal_year 2012
_chemical_formula_sum 'C66 H86 Cl6 N6 O6'
_chemical_formula_weight 1272.11
_space_group_IT_number 2
_symmetry_cell_setting triclinic
_symmetry_space_group_name_Hall '-P 1'
_symmetry_space_group_name_H-M 'P -1'
_atom_sites_solution_hydrogens geom
_atom_sites_solution_primary direct
_atom_sites_solution_secondary difmap
_audit_creation_method SHELXL-97
_cell_angle_alpha 73.492(2)
_cell_angle_beta 73.172(2)
_cell_angle_gamma 86.333(2)
_cell_formula_units_Z 1
_cell_length_a 9.9123(13)
_cell_length_b 11.7727(16)
_cell_length_c 14.746(2)
_cell_measurement_reflns_used 3792
_cell_measurement_temperature 100(2)
_cell_measurement_theta_max 25.18
_cell_measurement_theta_min 2.24
_cell_volume 1578.9(4)
_computing_cell_refinement 'Bruker SAINT'
_computing_data_collection 'Bruker SMART'
_computing_data_reduction 'Bruker SAINT'
_computing_molecular_graphics 'Bruker SHELXTL'
_computing_publication_material 'Bruker SHELXTL'
_computing_structure_refinement 'SHELXL-97 (Sheldrick, 1997)'
_computing_structure_solution 'SHELXS-97 (Sheldrick, 1990)'
_diffrn_ambient_temperature 100(2)
_diffrn_detector_area_resol_mean 8.26
_diffrn_measured_fraction_theta_full 0.995
_diffrn_measured_fraction_theta_max 0.907
_diffrn_measurement_device_type 'Bruker SMART APEX CCD'
_diffrn_measurement_method \w-scan
_diffrn_radiation_monochromator graphite
_diffrn_radiation_source 'fine-focus sealed tube'
_diffrn_radiation_type MoK\a
_diffrn_radiation_wavelength 0.71073
_diffrn_reflns_av_R_equivalents 0.0402
_diffrn_reflns_av_sigmaI/netI 0.0572
_diffrn_reflns_limit_h_max 13
_diffrn_reflns_limit_h_min -13
_diffrn_reflns_limit_k_max 15
_diffrn_reflns_limit_k_min -15
_diffrn_reflns_limit_l_max 18
_diffrn_reflns_limit_l_min -18
_diffrn_reflns_number 19245
_diffrn_reflns_theta_full 26.00
_diffrn_reflns_theta_max 28.68
_diffrn_reflns_theta_min 1.80
_exptl_absorpt_coefficient_mu 0.329
_exptl_absorpt_correction_T_max 0.9805
_exptl_absorpt_correction_T_min 0.8992
_exptl_absorpt_correction_type multi-scan
_exptl_absorpt_process_details SADABS
_exptl_crystal_colour colourless
_exptl_crystal_density_diffrn 1.338
_exptl_crystal_density_method 'not measured'
_exptl_crystal_description needle
_exptl_crystal_F_000 674
_exptl_crystal_size_max 0.33
_exptl_crystal_size_mid 0.28
_exptl_crystal_size_min 0.06
_refine_diff_density_max 0.663
_refine_diff_density_min -0.582
_refine_diff_density_rms 0.068
_refine_ls_extinction_method none
_refine_ls_goodness_of_fit_ref 1.153
_refine_ls_hydrogen_treatment 'NH free, others riding'
_refine_ls_matrix_type full
_refine_ls_number_parameters 416
_refine_ls_number_reflns 7391
_refine_ls_number_restraints 16
_refine_ls_restrained_S_all 1.157
_refine_ls_R_factor_all 0.1065
_refine_ls_R_factor_gt 0.0830
_refine_ls_shift/su_max 0.000
_refine_ls_shift/su_mean 0.000
_refine_ls_structure_factor_coef Fsqd
_refine_ls_weighting_details
;
calc w=1/[\s^2^(Fo^2^)+(0.0552P)^2^+1.8721P] where P=(Fo^2^+2Fc^2^)/3
;
_refine_ls_weighting_scheme calc
_refine_ls_wR_factor_gt 0.1629
_refine_ls_wR_factor_ref 0.1736
_reflns_number_gt 5808
_reflns_number_total 7391
_reflns_threshold_expression >2sigma(I)
_cod_duplicate_entry 7107765
_cod_data_source_file c2cc32074f.txt
_cod_data_source_block lb059s_compound_1a
_cod_database_code 7107895

loop_
_symmetry_equiv_pos_as_xyz
'x, y, z'
'-x, -y, -z'

loop_
_atom_site_label
_atom_site_type_symbol
_atom_site_fract_x
_atom_site_fract_y
_atom_site_fract_z
_atom_site_U_iso_or_equiv
_atom_site_adp_type
_atom_site_occupancy
_atom_site_symmetry_multiplicity
_atom_site_calc_flag
_atom_site_refinement_flags
_atom_site_disorder_assembly
_atom_site_disorder_group
N1 N 0.6203(3) 0.6334(2) 0.0768(2) 0.0221(5) Uani 1 1 d . . .
H01 H 0.609(4) 0.692(3) 0.028(3) 0.035(10) Uiso 1 1 d . . .
N2 N 0.6879(3) 1.1784(3) 0.1452(2) 0.0331(7) Uani 1 1 d . . .
H02 H 0.610(4) 1.181(3) 0.135(3) 0.030(10) Uiso 1 1 d . . .
O1 O 0.5412(2) 0.4631(2) 0.19555(17) 0.0323(5) Uani 1 1 d . . .
O2 O 0.9047(3) 1.2577(3) 0.1049(2) 0.0522(8) Uani 1 1 d . . .
C1 C 0.3933(3) 0.5503(3) 0.0945(2) 0.0222(6) Uani 1 1 d . . .
C2 C 0.2926(3) 0.4603(3) 0.1456(3) 0.0318(8) Uani 1 1 d . . .
H2 H 0.3090 0.3985 0.1965 0.038 Uiso 1 1 calc R . .
C3 C 0.1677(3) 0.4628(3) 0.1205(3) 0.0403(9) Uani 1 1 d . . .
H3 H 0.1005 0.4025 0.1548 0.048 Uiso 1 1 calc R . .
C4 C 0.1425(3) 0.5542(3) 0.0452(3) 0.0371(9) Uani 1 1 d . . .
H4 H 0.0577 0.5559 0.0298 0.044 Uiso 1 1 calc R . .
C5 C 0.2433(3) 0.6440(3) -0.0079(3) 0.0273(7) Uani 1 1 d . . .
C6 C 0.3683(3) 0.6416(3) 0.0177(2) 0.0234(6) Uani 1 1 d . . .
H6 H 0.4358 0.7017 -0.0169 0.028 Uiso 1 1 calc R . .
C7 C 0.5253(3) 0.5452(2) 0.1266(2) 0.0196(6) Uani 1 1 d . . .
C8 C 0.7508(3) 0.6440(3) 0.1011(2) 0.0230(6) Uani 1 1 d . . .
H8A H 0.8306 0.6489 0.0434 0.028 Uiso 1 1 calc R . .
H8B H 0.7613 0.5742 0.1525 0.028 Uiso 1 1 calc R . .
C11 C 0.7493(3) 0.7530(3) 0.1358(2) 0.0190(6) Uani 1 1 d . . .
C12 C 0.8250(3) 0.8541(3) 0.0734(2) 0.0196(6) Uani 1 1 d . . .
H12 H 0.8840 0.8524 0.0120 0.024 Uiso 1 1 calc R . .
C13 C 0.8135(3) 0.9582(3) 0.1018(2) 0.0220(6) Uani 1 1 d . . .
H13 H 0.8644 1.0256 0.0590 0.026 Uiso 1 1 calc R . .
C14 C 0.7263(3) 0.9624(3) 0.1939(2) 0.0243(7) Uani 1 1 d . . .
C15 C 0.6544(3) 0.8600(3) 0.2574(2) 0.0288(7) Uani 1 1 d . . .
H15 H 0.5981 0.8609 0.3197 0.035 Uiso 1 1 calc R . .
C16 C 0.6653(3) 0.7561(3) 0.2294(2) 0.0256(7) Uani 1 1 d . . .
H16 H 0.6166 0.6881 0.2730 0.031 Uiso 1 1 calc R . .
C17 C 0.7089(4) 1.0769(3) 0.2232(3) 0.0350(8) Uani 1 1 d . . .
H17A H 0.6287 1.0684 0.2812 0.042 Uiso 1 1 calc R . .
H17B H 0.7921 1.0914 0.2406 0.042 Uiso 1 1 calc R . .
C18 C 0.7902(3) 1.2607(3) 0.0899(3) 0.0339(8) Uani 1 1 d . . .
N3 N 0.7737(3) 0.9876(3) -0.15942(18) 0.0287(6) Uani 1 1 d D . .
O3 O 0.5952(3) 0.85335(19) -0.09074(16) 0.0347(6) Uani 1 1 d . . .
C21 C 0.8545(3) 1.1948(3) -0.2642(2) 0.0305(8) Uani 1 1 d . . .
H21 H 0.9051 1.1640 -0.3196 0.037 Uiso 1 1 calc R A .
C22 C 0.9384(3) 1.3004(4) -0.2668(3) 0.0408(9) Uani 1 1 d . A .
H22A H 1.0321 1.2753 -0.2627 0.049 Uiso 1 1 calc R . .
H22B H 0.8926 1.3290 -0.2100 0.049 Uiso 1 1 calc R . .
C23 C 0.9505(4) 1.4012(4) -0.3610(3) 0.0443(10) Uani 1 1 d . . .
H23A H 0.9972 1.4690 -0.3573 0.053 Uiso 1 1 calc R A .
H23B H 1.0083 1.3761 -0.4170 0.053 Uiso 1 1 calc R . .
C24 C 0.8083(4) 1.4379(3) -0.3770(3) 0.0374(8) Uani 1 1 d . A .
H24A H 0.8215 1.4955 -0.4408 0.045 Uiso 1 1 calc R . .
H24B H 0.7559 1.4750 -0.3268 0.045 Uiso 1 1 calc R . .
C25 C 0.7240(3) 1.3316(3) -0.3725(2) 0.0312(7) Uani 1 1 d . . .
H25A H 0.6309 1.3567 -0.3782 0.037 Uiso 1 1 calc R A .
H25B H 0.7707 1.3002 -0.4276 0.037 Uiso 1 1 calc R . .
C26 C 0.7097(3) 1.2351(3) -0.2767(2) 0.0272(7) Uani 1 1 d . A .
H26A H 0.6573 1.1681 -0.2764 0.033 Uiso 1 1 calc R . .
H26B H 0.6574 1.2647 -0.2217 0.033 Uiso 1 1 calc R . .
C27 C 0.8445(3) 1.0972(4) -0.1685(2) 0.0370(9) Uani 1 1 d . A .
H27A H 0.9392 1.0786 -0.1632 0.044 Uiso 1 1 calc R . .
H27B H 0.7947 1.1276 -0.1135 0.044 Uiso 1 1 calc R . .
C31 C 0.8202(8) 0.8759(6) -0.2828(6) 0.0229(17) Uani 0.524(8) 1 d PD A 1
H31 H 0.7628 0.8053 -0.2411 0.028 Uiso 0.524(8) 1 calc PR A 1
C32 C 0.7281(6) 0.9577(6) -0.3390(4) 0.0236(15) Uani 0.524(8) 1 d PD A 1
H32A H 0.7799 1.0307 -0.3787 0.028 Uiso 0.524(8) 1 calc PR A 1
H32B H 0.6449 0.9774 -0.2926 0.028 Uiso 0.524(8) 1 calc PR A 1
C33 C 0.6839(9) 0.8980(6) -0.4054(6) 0.0303(18) Uani 0.524(8) 1 d PD A 1
H33A H 0.6271 0.8278 -0.3650 0.036 Uiso 0.524(8) 1 calc PR A 1
H33B H 0.6264 0.9517 -0.4411 0.036 Uiso 0.524(8) 1 calc PR A 1
C34 C 0.8097(8) 0.8633(8) -0.4782(5) 0.040(2) Uani 0.524(8) 1 d PD A 1
H34A H 0.8639 0.9337 -0.5214 0.048 Uiso 0.524(8) 1 calc PR A 1
H34B H 0.7777 0.8247 -0.5185 0.048 Uiso 0.524(8) 1 calc PR A 1
C35 C 0.9020(10) 0.7799(6) -0.4241(6) 0.044(2) Uani 0.524(8) 1 d PD A 1
H35A H 0.9854 0.7625 -0.4717 0.053 Uiso 0.524(8) 1 calc PR A 1
H35B H 0.8508 0.7060 -0.3867 0.053 Uiso 0.524(8) 1 calc PR A 1
C36 C 0.9465(7) 0.8345(9) -0.3542(5) 0.0301(19) Uani 0.524(8) 1 d PD A 1
H36A H 1.0096 0.9016 -0.3929 0.036 Uiso 0.524(8) 1 calc PR A 1
H36B H 0.9979 0.7764 -0.3165 0.036 Uiso 0.524(8) 1 calc PR A 1
C37 C 0.8763(6) 0.9253(6) -0.2154(4) 0.0189(13) Uani 0.524(8) 1 d PD A 1
H37A H 0.9102 0.8604 -0.1706 0.023 Uiso 0.524(8) 1 calc PR A 1
H37B H 0.9558 0.9782 -0.2552 0.023 Uiso 0.524(8) 1 calc PR A 1
C31' C 0.8519(9) 0.8941(8) -0.3099(6) 0.020(2) Uiso 0.476(8) 1 d PD A 2
H31' H 0.9001 0.9696 -0.3502 0.024 Uiso 0.476(8) 1 calc PR A 2
C32' C 0.7081(7) 0.8937(7) -0.3288(5) 0.0222(16) Uiso 0.476(8) 1 d PD A 2
H32C H 0.6574 0.8204 -0.2884 0.027 Uiso 0.476(8) 1 calc PR A 2
H32D H 0.6532 0.9590 -0.3103 0.027 Uiso 0.476(8) 1 calc PR A 2
C33' C 0.7258(10) 0.9053(8) -0.4373(6) 0.026(2) Uiso 0.476(8) 1 d PD A 2
H33C H 0.6339 0.9025 -0.4475 0.031 Uiso 0.476(8) 1 calc PR A 2
H33D H 0.7702 0.9813 -0.4772 0.031 Uiso 0.476(8) 1 calc PR A 2
C34' C 0.8152(8) 0.8065(8) -0.4696(6) 0.029(2) Uiso 0.476(8) 1 d PD A 2
H34C H 0.8296 0.8186 -0.5397 0.035 Uiso 0.476(8) 1 calc PR A 2
H34D H 0.7658 0.7312 -0.4348 0.035 Uiso 0.476(8) 1 calc PR A 2
C35' C 0.9579(8) 0.8024(7) -0.4491(6) 0.0252(19) Uiso 0.476(8) 1 d PD A 2
H35C H 1.0089 0.7341 -0.4648 0.030 Uiso 0.476(8) 1 calc PR A 2
H35D H 1.0129 0.8730 -0.4910 0.030 Uiso 0.476(8) 1 calc PR A 2
C36' C 0.9406(10) 0.7947(8) -0.3422(7) 0.026(3) Uiso 0.476(8) 1 d PD A 2
H36C H 1.0329 0.7981 -0.3326 0.032 Uiso 0.476(8) 1 calc PR A 2
H36D H 0.8965 0.7192 -0.3010 0.032 Uiso 0.476(8) 1 calc PR A 2
C37' C 0.8419(8) 0.8819(7) -0.2019(5) 0.0187(17) Uiso 0.476(8) 1 d PD A 2
H37C H 0.9362 0.8712 -0.1944 0.022 Uiso 0.476(8) 1 calc PR A 2
H37D H 0.7878 0.8103 -0.1616 0.022 Uiso 0.476(8) 1 calc PR A 2
C38 C 0.6448(3) 0.9507(3) -0.0995(2) 0.0239(6) Uani 1 1 d . A .
C39 C 0.5581(3) 1.0327(3) -0.0426(2) 0.0238(6) Uani 1 1 d . . .
H39A H 0.6191 1.0709 -0.0186 0.029 Uiso 1 1 calc R A .
H39B H 0.5184 1.0939 -0.0865 0.029 Uiso 1 1 calc R . .
C99 C 0.6116(4) 0.3359(3) 0.3830(3) 0.0320(7) Uani 1 1 d . . .
H99 H 0.5941 0.3389 0.3202 0.038 Uiso 1 1 calc R . .
Cl1 Cl 0.45942(12) 0.37839(9) 0.46050(9) 0.0595(3) Uani 1 1 d . . .
Cl2 Cl 0.65274(9) 0.18984(7) 0.43887(7) 0.0342(2) Uani 1 1 d . . .
Cl3 Cl 0.75275(13) 0.43282(9) 0.36019(9) 0.0617(4) Uani 1 1 d . . .

loop_
_atom_site_aniso_label
_atom_site_aniso_U_11
_atom_site_aniso_U_22
_atom_site_aniso_U_33
_atom_site_aniso_U_23
_atom_site_aniso_U_13
_atom_site_aniso_U_12
N1 0.0191(12) 0.0183(12) 0.0286(14) 0.0011(11) -0.0138(11) 0.0008(10)
N2 0.0314(15) 0.0359(16) 0.0520(19) -0.0271(15) -0.0318(14) 0.0203(13)
O1 0.0351(12) 0.0278(12) 0.0317(13) 0.0034(10) -0.0166(10) -0.0043(10)
O2 0.0258(13) 0.090(2) 0.0518(17) -0.0249(16) -0.0263(12) 0.0140(13)
C1 0.0189(14) 0.0185(14) 0.0350(17) -0.0163(13) -0.0086(12) 0.0041(11)
C2 0.0214(15) 0.0196(15) 0.057(2) -0.0190(15) -0.0076(15) 0.0031(12)
C3 0.0209(16) 0.0243(17) 0.083(3) -0.0302(19) -0.0115(17) 0.0005(13)
C4 0.0163(15) 0.0360(19) 0.080(3) -0.043(2) -0.0203(16) 0.0104(13)
C5 0.0207(15) 0.0322(17) 0.0453(19) -0.0300(15) -0.0181(14) 0.0132(13)
C6 0.0193(14) 0.0268(15) 0.0310(17) -0.0155(13) -0.0109(12) 0.0040(12)
C7 0.0185(13) 0.0189(14) 0.0231(15) -0.0086(12) -0.0065(11) 0.0032(11)
C8 0.0176(14) 0.0230(15) 0.0306(17) -0.0052(13) -0.0127(12) 0.0027(11)
C11 0.0139(13) 0.0238(14) 0.0217(14) -0.0057(12) -0.0100(11) 0.0039(11)
C12 0.0148(13) 0.0267(15) 0.0171(14) -0.0053(12) -0.0055(11) 0.0021(11)
C13 0.0193(14) 0.0264(15) 0.0253(15) -0.0090(13) -0.0124(12) 0.0018(12)
C14 0.0203(14) 0.0342(17) 0.0279(16) -0.0161(14) -0.0163(12) 0.0133(12)
C15 0.0189(14) 0.049(2) 0.0182(15) -0.0118(15) -0.0058(12) 0.0137(14)
C16 0.0181(14) 0.0345(17) 0.0203(15) -0.0011(13) -0.0065(12) 0.0027(12)
C17 0.0367(18) 0.043(2) 0.044(2) -0.0274(17) -0.0287(16) 0.0229(16)
C18 0.0281(17) 0.048(2) 0.043(2) -0.0326(18) -0.0211(15) 0.0200(16)
N3 0.0183(12) 0.0467(17) 0.0167(12) -0.0053(12) -0.0050(10) 0.0166(12)
O3 0.0578(16) 0.0195(11) 0.0200(11) -0.0053(9) -0.0027(10) 0.0093(10)
C21 0.0136(14) 0.057(2) 0.0172(15) -0.0048(15) -0.0023(11) -0.0056(14)
C22 0.0186(15) 0.077(3) 0.0261(18) -0.0111(18) -0.0056(13) -0.0116(17)
C23 0.0341(19) 0.067(3) 0.0287(19) -0.0093(18) -0.0020(15) -0.0288(18)
C24 0.041(2) 0.043(2) 0.0246(17) -0.0047(15) -0.0043(15) -0.0157(16)
C25 0.0264(16) 0.0410(19) 0.0237(16) -0.0012(14) -0.0094(13) -0.0074(14)
C26 0.0186(14) 0.0381(18) 0.0210(15) 0.0000(14) -0.0068(12) -0.0044(13)
C27 0.0111(14) 0.070(3) 0.0214(16) 0.0028(16) -0.0051(12) -0.0065(15)
C31 0.018(3) 0.015(3) 0.029(4) -0.005(3) 0.001(3) 0.005(3)
C32 0.021(3) 0.024(4) 0.026(3) -0.009(3) -0.007(2) 0.001(2)
C33 0.035(4) 0.025(4) 0.029(4) -0.005(3) -0.006(4) -0.011(3)
C34 0.059(5) 0.035(5) 0.025(4) -0.005(3) -0.008(3) -0.019(4)
C35 0.047(5) 0.030(4) 0.045(5) -0.022(4) 0.013(4) -0.005(4)
C36 0.025(4) 0.029(5) 0.024(4) -0.008(3) 0.012(3) 0.002(3)
C37 0.012(3) 0.017(3) 0.025(3) -0.003(2) -0.002(2) 0.000(2)
C38 0.0300(16) 0.0195(15) 0.0145(14) 0.0016(12) -0.0034(12) 0.0117(12)
C39 0.0215(14) 0.0169(14) 0.0245(16) -0.0034(12) 0.0034(12) 0.0037(11)
C99 0.0387(18) 0.0246(16) 0.0365(19) -0.0005(14) -0.0236(15) -0.0021(14)
Cl1 0.0639(7) 0.0442(6) 0.0816(8) -0.0301(6) -0.0311(6) 0.0289(5)
Cl2 0.0383(5) 0.0242(4) 0.0449(5) -0.0103(4) -0.0196(4) 0.0068(3)
Cl3 0.0726(7) 0.0464(6) 0.0665(7) 0.0226(5) -0.0514(6) -0.0303(5)

loop_
_atom_type_symbol
_atom_type_description
_atom_type_scat_dispersion_real
_atom_type_scat_dispersion_imag
_atom_type_scat_source
C C 0.0033 0.0016 'International Tables Vol C Tables 4.2.6.8 and 6.1.1.4'
H H 0.0000 0.0000 'International Tables Vol C Tables 4.2.6.8 and 6.1.1.4'
N N 0.0061 0.0033 'International Tables Vol C Tables 4.2.6.8 and 6.1.1.4'
O O 0.0106 0.0060 'International Tables Vol C Tables 4.2.6.8 and 6.1.1.4'
Cl Cl 0.1484 0.1585 'International Tables Vol C Tables 4.2.6.8 and 6.1.1.4'

loop_
_geom_angle_atom_site_label_1
_geom_angle_atom_site_label_2
_geom_angle_atom_site_label_3
_geom_angle
_geom_angle_site_symmetry_1
_geom_angle_site_symmetry_3
C7 N1 C8 123.5(2) . .
C18 N2 C17 122.8(3) . .
C2 C1 C6 119.5(3) . .
C2 C1 C7 117.8(3) . .
C6 C1 C7 122.7(3) . .
C3 C2 C1 120.0(3) . .
C4 C3 C2 120.4(3) . .
C3 C4 C5 120.5(3) . .
C4 C5 C6 119.0(3) . .
C4 C5 C18 117.5(3) . 2_675
C6 C5 C18 123.4(3) . 2_675
C1 C6 C5 120.7(3) . .
O1 C7 N1 123.4(3) . .
O1 C7 C1 119.9(3) . .
N1 C7 C1 116.7(2) . .
N1 C8 C11 110.5(2) . .
C12 C11 C16 118.8(3) . .
C12 C11 C8 120.5(3) . .
C16 C11 C8 120.6(3) . .
C11 C12 C13 120.6(3) . .
C12 C13 C14 120.6(3) . .
C15 C14 C13 118.6(3) . .
C15 C14 C17 120.7(3) . .
C13 C14 C17 120.7(3) . .
C14 C15 C16 121.0(3) . .
C15 C16 C11 120.4(3) . .
N2 C17 C14 112.8(3) . .
O2 C18 N2 122.0(3) . .
O2 C18 C5 121.0(4) . 2_675
N2 C18 C5 116.9(3) . 2_675
C38 N3 C37 128.9(4) . .
C38 N3 C27 125.2(3) . .
C37 N3 C27 105.4(4) . .
C38 N3 C37' 107.2(4) . .
C37 N3 C37' 21.7(3) . .
C27 N3 C37' 126.8(4) . .
C22 C21 C27 109.6(3) . .
C22 C21 C26 109.7(3) . .
C27 C21 C26 112.5(2) . .
C21 C22 C23 111.7(3) . .
C24 C23 C22 112.3(3) . .
C23 C24 C25 111.2(3) . .
C26 C25 C24 111.2(3) . .
C25 C26 C21 110.9(2) . .
N3 C27 C21 115.2(3) . .
C32 C31 C37 116.4(5) . .
C32 C31 C36 110.7(7) . .
C37 C31 C36 108.0(6) . .
C31 C32 C33 110.4(5) . .
C34 C33 C32 111.9(6) . .
C33 C34 C35 110.3(6) . .
C34 C35 C36 111.2(6) . .
C35 C36 C31 112.6(6) . .
N3 C37 C31 113.2(5) . .
C36' C31' C32' 109.9(7) . .
C36' C31' C37' 109.3(7) . .
C32' C31' C37' 113.3(7) . .
C33' C32' C31' 110.5(6) . .
C34' C33' C32' 111.0(7) . .
C33' C34' C35' 111.4(7) . .
C36' C35' C34' 111.2(7) . .
C35' C36' C31' 112.3(7) . .
C31' C37' N3 116.9(6) . .
O3 C38 N3 121.7(3) . .
O3 C38 C39 119.8(3) . .
N3 C38 C39 118.5(3) . .
C39 C39 C38 111.8(3) 2_675 .
Cl1 C99 Cl3 110.11(19) . .
Cl1 C99 Cl2 109.32(19) . .
Cl3 C99 Cl2 110.18(18) . .

loop_
_geom_bond_atom_site_label_1
_geom_bond_atom_site_label_2
_geom_bond_distance
_geom_bond_site_symmetry_2
N1 C7 1.340(4) .
N1 C8 1.460(3) .
N2 C18 1.353(5) .
N2 C17 1.457(4) .
O1 C7 1.227(4) .
O2 C18 1.214(4) .
C1 C2 1.390(4) .
C1 C6 1.391(4) .
C1 C7 1.508(4) .
C2 C3 1.387(5) .
C3 C4 1.378(6) .
C4 C5 1.393(5) .
C5 C6 1.393(4) .
C5 C18 1.498(5) 2_675
C8 C11 1.508(4) .
C11 C12 1.385(4) .
C11 C16 1.400(4) .
C12 C13 1.392(4) .
C13 C14 1.395(4) .
C14 C15 1.386(5) .
C14 C17 1.513(4) .
C15 C16 1.386(5) .
C18 C5 1.498(5) 2_675
N3 C38 1.342(4) .
N3 C37 1.420(6) .
N3 C27 1.463(5) .
N3 C37' 1.577(7) .
O3 C38 1.234(4) .
C21 C22 1.525(5) .
C21 C27 1.527(5) .
C21 C26 1.528(4) .
C22 C23 1.529(5) .
C23 C24 1.512(5) .
C24 C25 1.524(5) .
C25 C26 1.516(4) .
C31 C32 1.523(8) .
C31 C37 1.524(8) .
C31 C36 1.538(9) .
C32 C33 1.525(8) .
C33 C34 1.511(10) .
C34 C35 1.516(10) .
C35 C36 1.531(9) .
C31' C36' 1.520(10) .
C31' C32' 1.530(9) .
C31' C37' 1.532(9) .
C32' C33' 1.525(10) .
C33' C34' 1.518(10) .
C34' C35' 1.525(9) .
C35' C36' 1.512(10) .
C38 C39 1.520(4) .
C39 C39 1.490(5) 2_675
C99 Cl1 1.750(4) .
C99 Cl3 1.756(3) .
C99 Cl2 1.761(3) .

loop_
_geom_hbond_atom_site_label_D
_geom_hbond_atom_site_label_H
_geom_hbond_atom_site_label_A
_geom_hbond_distance_DH
_geom_hbond_distance_HA
_geom_hbond_distance_DA
_geom_hbond_angle_DHA
_geom_hbond_site_symmetry_A
N1 H01 O3 0.87(4) 2.21(4) 3.084(3) 173(3) .
N2 H02 O3 0.82(4) 2.40(4) 3.204(4) 165(3) 2_675
C6 H6 O3 0.93 2.27 3.193(4) 175.6 .
C37 H37A O2 0.97 2.49 3.385(6) 154.2 2_775
C99 H99 O1 0.98 2.17 3.000(4) 141.0 .
